data_7006468
loop_
_publ_author_name
'Cai, Shuyi'
'Lin, YueJian'
'Jin, Guo-Xin'

_publ_section_title
;
 Heterometallic cluster complexes (RhMo, RhW) containing bridging
 1,2-dicarba-closo-dodecaborane-1,2-dichalocogenolato ligands.
;
_journal_issue 7
_journal_name_full 'Dalton transactions (Cambridge, England : 2003)'
_journal_page_first 912
_journal_page_last 918
_journal_paper_doi 10.1039/b511096c
_journal_year 2006
_chemical_formula_sum 'C16 H35 B20 Mo O2 Rh S4'
_chemical_formula_weight 802.73
_chemical_name_systematic
;
?
;
_space_group_IT_number 2
_symmetry_cell_setting triclinic
_symmetry_space_group_name_Hall '-P 1'
_symmetry_space_group_name_H-M 'P -1'
_atom_sites_solution_hydrogens geom
_atom_sites_solution_primary direct
_atom_sites_solution_secondary difmap
_audit_creation_method SHELXL-97
_cell_angle_alpha 95.758(3)
_cell_angle_beta 101.716(4)
_cell_angle_gamma 91.477(4)
_cell_formula_units_Z 4
_cell_length_a 14.009(3)
_cell_length_b 14.741(3)
_cell_length_c 17.820(4)
_cell_measurement_reflns_used 727
_cell_measurement_temperature 293(2)
_cell_measurement_theta_max 15.651
_cell_measurement_theta_min 2.385
_cell_volume 3581.1(13)
_computing_cell_refinement 'Bruker Smart'
_computing_data_collection 'Bruker Smart'
_computing_data_reduction 'Bruker Saint'
_computing_molecular_graphics 'SHELXL-97 (Sheldrick, 1997)'
_computing_publication_material 'SHELXL-97 (Sheldrick, 1997)'
_computing_structure_refinement 'SHELXL-97 (Sheldrick, 1997)'
_computing_structure_solution 'SHELXS-97 (Sheldrick, 1990)'
_diffrn_ambient_temperature 293(2)
_diffrn_measured_fraction_theta_full 0.981
_diffrn_measured_fraction_theta_max 0.981
_diffrn_measurement_device_type 'CCD area detector'
_diffrn_measurement_method 'phi and omega scans'
_diffrn_radiation_monochromator graphite
_diffrn_radiation_source 'fine-focus sealed tube'
_diffrn_radiation_type MoK\a
_diffrn_radiation_wavelength 0.71073
_diffrn_reflns_av_R_equivalents 0.0567
_diffrn_reflns_av_sigmaI/netI 0.2784
_diffrn_reflns_limit_h_max 17
_diffrn_reflns_limit_h_min -15
_diffrn_reflns_limit_k_max 18
_diffrn_reflns_limit_k_min -18
_diffrn_reflns_limit_l_max 14
_diffrn_reflns_limit_l_min -21
_diffrn_reflns_number 16653
_diffrn_reflns_theta_full 26.01
_diffrn_reflns_theta_max 26.01
_diffrn_reflns_theta_min 1.39
_diffrn_standards_decay_% 4.19
_exptl_absorpt_coefficient_mu 1.063
_exptl_absorpt_correction_T_max 0.9487
_exptl_absorpt_correction_T_min 0.9011
_exptl_absorpt_correction_type multi-scan
_exptl_absorpt_process_details sadabs
_exptl_crystal_density_diffrn 1.489
_exptl_crystal_density_method 'not measured'
_exptl_crystal_F_000 1592
_exptl_crystal_size_max 0.10
_exptl_crystal_size_mid 0.05
_exptl_crystal_size_min 0.05
_refine_diff_density_max 0.845
_refine_diff_density_min -0.768
_refine_diff_density_rms 0.091
_refine_ls_extinction_method none
_refine_ls_goodness_of_fit_ref 0.728
_refine_ls_hydrogen_treatment mixed
_refine_ls_matrix_type full
_refine_ls_number_parameters 843
_refine_ls_number_reflns 13832
_refine_ls_number_restraints 12
_refine_ls_restrained_S_all 0.729
_refine_ls_R_factor_all 0.1896
_refine_ls_R_factor_gt 0.0599
_refine_ls_shift/su_max 0.865
_refine_ls_shift/su_mean 0.032
_refine_ls_structure_factor_coef Fsqd
_refine_ls_weighting_details 'calc w=1/[\s^2^(Fo^2^)+(0.0097P)^2^+0.0000P] where P=(Fo^2^+2Fc^2^)/3'
_refine_ls_weighting_scheme calc
_refine_ls_wR_factor_gt 0.0777
_refine_ls_wR_factor_ref 0.0999
_reflns_number_gt 4568
_reflns_number_total 13832
_reflns_threshold_expression >2sigma(I)
_cod_data_source_file b511096c.txt
_cod_data_source_block f31204a
_cod_original_cell_volume 3581.3(13)
_cod_original_sg_symbol_H-M P-1
_cod_database_code 7006468

loop_
_symmetry_equiv_pos_as_xyz
'x, y, z'
'-x, -y, -z'

loop_
_atom_site_label
_atom_site_type_symbol
_atom_site_fract_x
_atom_site_fract_y
_atom_site_fract_z
_atom_site_U_iso_or_equiv
_atom_site_adp_type
_atom_site_occupancy
_atom_site_symmetry_multiplicity
_atom_site_calc_flag
_atom_site_refinement_flags
_atom_site_disorder_assembly
_atom_site_disorder_group
Mo1A Mo 0.41281(6) 0.12483(5) 0.29334(4) 0.0356(2) Uani 1 1 d . . .
Rh1A Rh 0.21313(6) 0.13059(5) 0.26417(4) 0.0496(3) Uani 1 1 d . . .
S1A S 0.31146(19) 0.24393(16) 0.22869(13) 0.0531(8) Uani 1 1 d . . .
S2A S 0.2957(2) 0.03731(17) 0.18376(14) 0.0608(8) Uani 1 1 d . . .
C1A C 0.3076(8) 0.2137(7) 0.1277(5) 0.056(3) Uani 1 1 d . . .
C2A C 0.2987(8) 0.1035(7) 0.1032(5) 0.064(3) Uani 1 1 d . . .
B3A B 0.4091(10) 0.1619(9) 0.1076(7) 0.071(4) Uani 1 1 d . . .
H3A H 0.4763 0.1559 0.1507 0.085 Uiso 1 1 calc R . .
B4A B 0.3765(11) 0.2684(10) 0.0753(7) 0.088(5) Uani 1 1 d . . .
H4A H 0.4228 0.3308 0.0967 0.105 Uiso 1 1 calc R . .
B5A B 0.2453(11) 0.2701(9) 0.0532(7) 0.082(5) Uani 1 1 d . . .
H5A H 0.2074 0.3338 0.0606 0.098 Uiso 1 1 calc R . .
B6A B 0.1982(10) 0.1661(10) 0.0750(7) 0.083(5) Uani 1 1 d . . .
H6A H 0.1306 0.1624 0.0971 0.099 Uiso 1 1 calc R . .
B7A B 0.3658(11) 0.0714(11) 0.0331(7) 0.088(5) Uani 1 1 d . . .
H7A H 0.4040 0.0076 0.0279 0.106 Uiso 1 1 calc R . .
B8A B 0.4114(13) 0.1774(11) 0.0110(8) 0.101(5) Uani 1 1 d . . .
H8A H 0.4796 0.1809 -0.0104 0.121 Uiso 1 1 calc R . .
B9A B 0.3079(14) 0.2467(13) -0.0209(7) 0.114(6) Uani 1 1 d . . .
H9A H 0.3104 0.2963 -0.0627 0.136 Uiso 1 1 calc R . .
B10A B 0.1994(13) 0.1832(11) -0.0232(8) 0.103(6) Uani 1 1 d . . .
H10A H 0.1323 0.1896 -0.0663 0.124 Uiso 1 1 calc R . .
B11A B 0.2322(12) 0.0754(11) 0.0119(7) 0.100(6) Uani 1 1 d . . .
H11A H 0.1858 0.0127 -0.0075 0.120 Uiso 1 1 calc R . .
B12A B 0.3022(14) 0.1270(11) -0.0475(8) 0.106(6) Uani 1 1 d . . .
H12A H 0.3007 0.0981 -0.1071 0.128 Uiso 1 1 calc R . .
S3A S 0.5466(2) 0.23237(17) 0.33550(15) 0.0679(9) Uani 1 1 d . . .
S4A S 0.5329(2) 0.01503(18) 0.28982(16) 0.0672(9) Uani 1 1 d . . .
C3A C 0.6600(8) 0.1766(7) 0.3392(5) 0.063(3) Uani 1 1 d . . .
C4A C 0.6521(8) 0.0669(6) 0.3187(5) 0.059(3) Uani 1 1 d . . .
B13A B 0.6910(10) 0.1086(8) 0.4130(7) 0.072(4) Uani 1 1 d . . .
H13A H 0.6494 0.0999 0.4581 0.087 Uiso 1 1 calc R . .
B14A B 0.7601(9) 0.2110(9) 0.4100(7) 0.073(4) Uani 1 1 d . . .
H14A H 0.7632 0.2694 0.4542 0.088 Uiso 1 1 calc R . .
B15A B 0.7577(9) 0.2279(9) 0.3134(7) 0.069(4) Uani 1 1 d . . .
H15A H 0.7585 0.2966 0.2944 0.082 Uiso 1 1 calc R . .
B16A B 0.6897(11) 0.1339(9) 0.2558(7) 0.076(4) Uani 1 1 d . . .
H16A H 0.6474 0.1418 0.1978 0.091 Uiso 1 1 calc R . .
B17A B 0.7491(11) 0.0181(10) 0.3727(7) 0.087(5) Uani 1 1 d . . .
H17A H 0.7461 -0.0503 0.3919 0.105 Uiso 1 1 calc R . .
B18A B 0.8198(10) 0.1108(9) 0.4301(8) 0.077(4) Uani 1 1 d . . .
H18A H 0.8639 0.1035 0.4875 0.092 Uiso 1 1 calc R . .
B19A B 0.8597(10) 0.1829(9) 0.3688(7) 0.076(4) Uani 1 1 d . . .
H19A H 0.9294 0.2232 0.3858 0.091 Uiso 1 1 calc R . .
B20A B 0.8189(11) 0.1337(11) 0.2742(9) 0.098(5) Uani 1 1 d . . .
H20A H 0.8617 0.1406 0.2295 0.117 Uiso 1 1 calc R . .
B21A B 0.7448(11) 0.0311(9) 0.2768(8) 0.080(5) Uani 1 1 d . . .
H21A H 0.7372 -0.0287 0.2335 0.096 Uiso 1 1 calc R . .
B22A B 0.8537(10) 0.0627(10) 0.3462(8) 0.085(5) Uani 1 1 d . . .
H22A H 0.9198 0.0235 0.3481 0.102 Uiso 1 1 calc R . .
C5A C 0.3700(10) 0.0289(10) 0.3410(7) 0.116(5) Uani 1 1 d . . .
O1A O 0.3448(7) -0.0315(6) 0.3769(5) 0.107(3) Uani 1 1 d . . .
C6A C 0.3761(9) 0.1922(8) 0.3747(7) 0.082(4) Uani 1 1 d U . .
O2A O 0.3601(6) 0.2379(5) 0.4337(4) 0.086(3) Uani 1 1 d U . .
C7A C 0.1006(8) 0.0451(7) 0.2939(7) 0.058(3) Uani 1 1 d . . .
C8A C 0.1351(8) 0.1117(8) 0.3571(6) 0.063(3) Uani 1 1 d . . .
C9A C 0.1171(7) 0.2013(7) 0.3325(6) 0.052(3) Uani 1 1 d . . .
C10A C 0.0679(7) 0.1839(7) 0.2519(6) 0.054(3) Uani 1 1 d . . .
C11A C 0.0576(7) 0.0875(7) 0.2283(6) 0.061(3) Uani 1 1 d . . .
C12A C 0.1007(8) -0.0575(6) 0.2981(5) 0.088(4) Uani 1 1 d . . .
H12E H 0.1571 -0.0718 0.3348 0.131 Uiso 1 1 calc R . .
H12C H 0.1024 -0.0882 0.2483 0.131 Uiso 1 1 calc R . .
H12D H 0.0427 -0.0774 0.3138 0.131 Uiso 1 1 calc R . .
C13A C 0.1693(7) 0.0958(6) 0.4393(5) 0.078(4) Uani 1 1 d . . .
H13E H 0.1142 0.0801 0.4607 0.116 Uiso 1 1 calc R . .
H13C H 0.2024 0.1503 0.4678 0.116 Uiso 1 1 calc R . .
H13D H 0.2132 0.0468 0.4424 0.116 Uiso 1 1 calc R . .
C14A C 0.1355(7) 0.2910(6) 0.3772(5) 0.068(3) Uani 1 1 d . . .
H14E H 0.0848 0.3021 0.4056 0.101 Uiso 1 1 calc R . .
H14C H 0.1362 0.3371 0.3429 0.101 Uiso 1 1 calc R . .
H14D H 0.1974 0.2927 0.4124 0.101 Uiso 1 1 calc R . .
C15A C 0.0300(7) 0.2616(6) 0.2060(5) 0.075(4) Uani 1 1 d . . .
H15E H 0.0467 0.2532 0.1562 0.113 Uiso 1 1 calc R . .
H15C H 0.0590 0.3186 0.2329 0.113 Uiso 1 1 calc R . .
H15D H -0.0397 0.2622 0.1999 0.113 Uiso 1 1 calc R . .
C16A C 0.0059(7) 0.0395(6) 0.1518(5) 0.080(4) Uani 1 1 d . . .
H16E H 0.0506 0.0021 0.1299 0.121 Uiso 1 1 calc R . .
H16C H -0.0182 0.0839 0.1176 0.121 Uiso 1 1 calc R . .
H16D H -0.0478 0.0019 0.1590 0.121 Uiso 1 1 calc R . .
Mo1B Mo 0.23406(6) 0.62289(5) 0.29003(4) 0.0385(2) Uani 1 1 d . . .
Rh1B Rh 0.41765(6) 0.63145(5) 0.25743(4) 0.0528(3) Uani 1 1 d . . .
S1B S 0.3069(2) 0.74773(17) 0.22983(14) 0.0586(8) Uani 1 1 d . . .
S2B S 0.2871(2) 0.54268(17) 0.17614(15) 0.0636(9) Uani 1 1 d . . .
C1B C 0.2535(8) 0.7232(6) 0.1278(5) 0.055(3) Uani 1 1 d . . .
C2B C 0.2417(8) 0.6140(7) 0.0987(6) 0.070(3) Uani 1 1 d . . .
B3B B 0.3305(11) 0.6775(9) 0.0699(7) 0.080(5) Uani 1 1 d . . .
H3B H 0.4095 0.6712 0.0892 0.096 Uiso 1 1 calc R . .
B4B B 0.2780(12) 0.7845(9) 0.0583(7) 0.085(5) Uani 1 1 d . . .
H4B H 0.3225 0.8489 0.0696 0.101 Uiso 1 1 calc R . .
B5B B 0.1595(10) 0.7791(10) 0.0793(7) 0.086(5) Uani 1 1 d . . .
H5B H 0.1287 0.8404 0.1036 0.103 Uiso 1 1 calc R . .
B6B B 0.1366(9) 0.6682(8) 0.1073(7) 0.068(4) Uani 1 1 d . . .
H6B H 0.0915 0.6564 0.1495 0.082 Uiso 1 1 calc R . .
B7B B 0.2598(12) 0.5931(11) 0.0054(7) 0.092(5) Uani 1 1 d . . .
H7B H 0.2926 0.5324 -0.0180 0.110 Uiso 1 1 calc R . .
B8B B 0.2822(13) 0.7021(11) -0.0242(8) 0.112(6) Uani 1 1 d . . .
H8B H 0.3275 0.7129 -0.0665 0.135 Uiso 1 1 calc R . .
B9B B 0.1718(13) 0.7624(11) -0.0161(7) 0.099(6) Uani 1 1 d . . .
H9B H 0.1468 0.8134 -0.0560 0.119 Uiso 1 1 calc R . .
B10B B 0.0867(12) 0.6934(10) 0.0140(7) 0.092(5) Uani 1 1 d . . .
H10B H 0.0075 0.6989 -0.0049 0.111 Uiso 1 1 calc R . .
B11B B 0.1419(11) 0.5868(10) 0.0282(8) 0.096(5) Uani 1 1 d . . .
H11B H 0.1000 0.5211 0.0191 0.115 Uiso 1 1 calc R . .
B12B B 0.1598(14) 0.6465(12) -0.0474(9) 0.122(7) Uani 1 1 d . . .
H12B H 0.1262 0.6209 -0.1073 0.147 Uiso 1 1 calc R . .
S3B S 0.1039(2) 0.51245(19) 0.27758(17) 0.0753(9) Uani 1 1 d . . .
S4B S 0.1303(2) 0.72551(18) 0.34016(16) 0.0695(9) Uani 1 1 d . . .
C3B C 0.0036(8) 0.5619(7) 0.3100(6) 0.071(3) Uani 1 1 d . . .
C4B C 0.0180(8) 0.6693(6) 0.3414(6) 0.060(3) Uani 1 1 d . . .
B13B B 0.0176(10) 0.5932(8) 0.4086(7) 0.069(4) Uani 1 1 d . . .
H13B H 0.0817 0.5802 0.4526 0.082 Uiso 1 1 calc R . .
B14B B -0.0679(11) 0.5045(9) 0.3596(9) 0.095(5) Uani 1 1 d . . .
H14B H -0.0589 0.4329 0.3708 0.114 Uiso 1 1 calc R . .
B15B B -0.1155(10) 0.5322(10) 0.2654(9) 0.091(5) Uani 1 1 d . . .
H15B H -0.1367 0.4790 0.2164 0.110 Uiso 1 1 calc R . .
B16B B -0.0604(12) 0.6409(9) 0.2539(8) 0.097(6) Uani 1 1 d . . .
H16B H -0.0470 0.6590 0.1984 0.116 Uiso 1 1 calc R . .
B17B B -0.0451(10) 0.6956(9) 0.4147(8) 0.078(4) Uani 1 1 d . . .
H17B H -0.0216 0.7503 0.4622 0.093 Uiso 1 1 calc R . .
B18B B -0.1008(11) 0.5894(9) 0.4286(8) 0.092(5) Uani 1 1 d . . .
H18B H -0.1141 0.5737 0.4848 0.111 Uiso 1 1 calc R . .
B19B B -0.1845(10) 0.5511(10) 0.3403(8) 0.089(5) Uani 1 1 d . . .
H19B H -0.2519 0.5109 0.3400 0.107 Uiso 1 1 calc R . .
B20B B -0.1811(11) 0.6340(11) 0.2738(9) 0.091(5) Uani 1 1 d . . .
H20B H -0.2467 0.6464 0.2311 0.110 Uiso 1 1 calc R . .
B21B B -0.0918(10) 0.7232(10) 0.3211(8) 0.079(4) Uani 1 1 d . . .
H21B H -0.0985 0.7945 0.3085 0.095 Uiso 1 1 calc R . .
B22B B -0.1666(10) 0.6697(9) 0.3747(8) 0.079(4) Uani 1 1 d . . .
H22B H -0.2235 0.7072 0.3972 0.094 Uiso 1 1 calc R . .
C5B C 0.3035(8) 0.5221(8) 0.3330(7) 0.077(4) Uani 1 1 d . . .
O1B O 0.3387(6) 0.4593(5) 0.3646(4) 0.092(3) Uani 1 1 d . . .
C6B C 0.3167(9) 0.6862(9) 0.3760(8) 0.096(5) Uani 1 1 d . . .
O2B O 0.3691(6) 0.7258(6) 0.4345(4) 0.102(3) Uani 1 1 d . . .
C7B C 0.5428(8) 0.5448(7) 0.2781(7) 0.064(3) Uani 1 1 d . . .
C8B C 0.5517(8) 0.5939(8) 0.2159(7) 0.064(3) Uani 1 1 d . . .
C9B C 0.5594(7) 0.6910(7) 0.2467(6) 0.057(3) Uani 1 1 d . . .
C10B C 0.5521(7) 0.6978(7) 0.3249(6) 0.054(3) Uani 1 1 d . . .
C11B C 0.5430(7) 0.6079(7) 0.3481(6) 0.066(3) Uani 1 1 d . . .
C12B C 0.5343(8) 0.4423(6) 0.2756(6) 0.095(4) Uani 1 1 d . . .
H12H H 0.4947 0.4172 0.2271 0.143 Uiso 1 1 calc R . .
H12F H 0.5046 0.4262 0.3168 0.143 Uiso 1 1 calc R . .
H12G H 0.5980 0.4182 0.2813 0.143 Uiso 1 1 calc R . .
C13B C 0.5617(8) 0.5530(6) 0.1372(6) 0.094(4) Uani 1 1 d . . .
H13H H 0.6256 0.5297 0.1402 0.142 Uiso 1 1 calc R . .
H13F H 0.5527 0.5991 0.1023 0.142 Uiso 1 1 calc R . .
H13G H 0.5133 0.5042 0.1190 0.142 Uiso 1 1 calc R . .
C14B C 0.5756(7) 0.7683(6) 0.2026(5) 0.073(3) Uani 1 1 d . . .
H14H H 0.5377 0.8183 0.2162 0.109 Uiso 1 1 calc R . .
H14F H 0.5562 0.7492 0.1484 0.109 Uiso 1 1 calc R . .
H14G H 0.6436 0.7873 0.2148 0.109 Uiso 1 1 calc R . .
C15B C 0.5665(7) 0.7842(6) 0.3774(5) 0.071(3) Uani 1 1 d . . .
H15H H 0.5564 0.8351 0.3475 0.106 Uiso 1 1 calc R . .
H15F H 0.6317 0.7888 0.4078 0.106 Uiso 1 1 calc R . .
H15G H 0.5207 0.7845 0.4108 0.106 Uiso 1 1 calc R . .
C16B C 0.5527(7) 0.5819(6) 0.4276(5) 0.085(4) Uani 1 1 d . . .
H16H H 0.6204 0.5852 0.4526 0.127 Uiso 1 1 calc R . .
H16F H 0.5263 0.5207 0.4255 0.127 Uiso 1 1 calc R . .
H16G H 0.5176 0.6230 0.4561 0.127 Uiso 1 1 calc R . .

loop_
_atom_site_aniso_label
_atom_site_aniso_U_11
_atom_site_aniso_U_22
_atom_site_aniso_U_33
_atom_site_aniso_U_23
_atom_site_aniso_U_13
_atom_site_aniso_U_12
Mo1A 0.0391(6) 0.0335(5) 0.0338(5) 0.0065(4) 0.0058(4) -0.0009(4)
Rh1A 0.0515(7) 0.0462(5) 0.0515(6) 0.0075(4) 0.0107(4) -0.0012(5)
S1A 0.058(2) 0.0496(17) 0.0502(18) 0.0060(13) 0.0084(14) -0.0043(15)
S2A 0.064(2) 0.0539(18) 0.066(2) 0.0021(15) 0.0197(15) -0.0031(16)
C1A 0.057(8) 0.065(8) 0.044(7) -0.006(6) 0.011(5) 0.002(6)
C2A 0.063(9) 0.088(9) 0.043(7) -0.006(6) 0.021(6) -0.010(7)
B3A 0.048(10) 0.095(11) 0.071(10) 0.003(9) 0.020(7) -0.012(9)
B4A 0.088(13) 0.127(14) 0.054(10) 0.041(9) 0.016(8) -0.027(11)
B5A 0.102(14) 0.088(11) 0.053(10) 0.039(8) -0.006(8) -0.008(10)
B6A 0.066(12) 0.120(13) 0.054(10) -0.004(9) -0.001(8) 0.004(10)
B7A 0.083(13) 0.118(13) 0.067(11) -0.012(9) 0.036(9) 0.009(11)
B8A 0.109(16) 0.132(15) 0.071(12) 0.002(11) 0.049(10) -0.009(13)
B9A 0.134(18) 0.168(18) 0.044(11) 0.026(11) 0.028(10) -0.022(15)
B10A 0.136(18) 0.118(14) 0.052(11) 0.009(10) 0.014(10) -0.012(13)
B11A 0.124(16) 0.130(14) 0.033(9) -0.018(9) 0.001(9) -0.011(12)
B12A 0.153(19) 0.119(15) 0.045(10) 0.001(10) 0.023(11) -0.021(13)
S3A 0.060(2) 0.0504(18) 0.091(2) 0.0082(16) 0.0115(17) -0.0024(16)
S4A 0.049(2) 0.0535(18) 0.093(2) -0.0015(16) 0.0070(16) -0.0042(15)
C3A 0.058(9) 0.062(7) 0.071(8) 0.003(6) 0.020(6) 0.007(6)
C4A 0.063(9) 0.045(7) 0.062(8) -0.001(6) 0.005(6) -0.005(6)
B13A 0.080(12) 0.073(10) 0.061(10) 0.030(8) -0.004(8) 0.003(9)
B14A 0.053(10) 0.074(10) 0.080(11) -0.006(8) -0.008(8) -0.018(8)
B15A 0.051(10) 0.065(9) 0.091(11) 0.014(8) 0.019(8) -0.025(8)
B16A 0.078(12) 0.111(12) 0.047(9) 0.011(8) 0.034(7) -0.006(10)
B17A 0.079(13) 0.100(12) 0.079(11) 0.026(9) -0.003(9) 0.030(10)
B18A 0.059(11) 0.093(11) 0.076(11) 0.018(9) 0.007(8) -0.004(9)
B19A 0.053(11) 0.090(12) 0.084(11) 0.004(9) 0.017(8) -0.015(9)
B20A 0.049(11) 0.138(15) 0.110(13) 0.012(12) 0.030(9) -0.019(11)
B21A 0.074(13) 0.070(10) 0.099(13) -0.007(9) 0.030(9) 0.002(9)
B22A 0.037(10) 0.096(13) 0.114(14) 0.000(10) 0.006(9) -0.002(9)
C5A 0.066(11) 0.173(16) 0.093(12) -0.029(10) 0.000(8) 0.015(10)
O1A 0.095(8) 0.114(8) 0.126(8) 0.051(6) 0.037(6) 0.010(6)
C6A 0.072(8) 0.075(7) 0.096(8) 0.036(6) -0.003(6) -0.001(6)
O2A 0.080(6) 0.104(6) 0.066(5) 0.008(4) -0.003(4) 0.004(5)
C7A 0.051(8) 0.040(7) 0.092(10) 0.017(7) 0.027(6) -0.002(6)
C8A 0.061(9) 0.065(8) 0.071(9) 0.023(7) 0.026(6) 0.008(6)
C9A 0.048(8) 0.063(8) 0.048(7) 0.019(6) 0.012(5) 0.005(6)
C10A 0.047(8) 0.045(7) 0.069(8) 0.007(6) 0.009(6) 0.015(6)
C11A 0.051(8) 0.058(8) 0.075(9) 0.016(7) 0.009(6) 0.016(6)
C12A 0.101(11) 0.040(7) 0.131(10) 0.010(6) 0.046(8) -0.001(7)
C13A 0.080(10) 0.093(9) 0.073(8) 0.038(7) 0.034(7) 0.005(7)
C14A 0.060(8) 0.058(7) 0.084(8) -0.016(6) 0.024(6) -0.002(6)
C15A 0.072(9) 0.062(7) 0.081(8) 0.006(6) -0.010(6) 0.007(6)
C16A 0.077(10) 0.082(8) 0.071(8) -0.025(6) 0.006(7) -0.012(7)
Mo1B 0.0377(6) 0.0328(5) 0.0429(6) 0.0026(4) 0.0039(4) -0.0003(4)
Rh1B 0.0512(7) 0.0485(6) 0.0566(6) 0.0072(4) 0.0054(4) 0.0006(5)
S1B 0.067(2) 0.0517(18) 0.0555(19) 0.0065(14) 0.0072(15) 0.0074(15)
S2B 0.060(2) 0.0490(18) 0.074(2) -0.0032(15) 0.0007(16) 0.0016(15)
C1B 0.073(9) 0.054(7) 0.034(7) -0.005(5) 0.003(5) 0.010(6)
C2B 0.052(9) 0.089(9) 0.064(8) 0.004(7) 0.003(6) 0.014(7)
B3B 0.071(12) 0.115(13) 0.048(9) -0.010(8) 0.005(8) 0.018(10)
B4B 0.130(16) 0.070(10) 0.048(9) 0.025(8) -0.006(9) 0.020(10)
B5B 0.061(11) 0.112(13) 0.077(11) 0.019(9) -0.011(9) 0.023(10)
B6B 0.051(10) 0.076(10) 0.076(10) 0.002(8) 0.013(7) 0.003(8)
B7B 0.097(15) 0.114(14) 0.054(10) -0.032(9) 0.009(9) 0.007(11)
B8B 0.17(2) 0.115(14) 0.044(10) 0.007(9) 0.001(10) 0.015(14)
B9B 0.114(16) 0.138(16) 0.036(10) 0.012(10) -0.009(9) 0.026(13)
B10B 0.092(14) 0.106(12) 0.062(11) -0.003(9) -0.021(9) 0.026(11)
B11B 0.091(14) 0.080(11) 0.090(12) -0.010(9) -0.033(10) 0.006(10)
B12B 0.139(19) 0.150(17) 0.054(12) -0.019(11) -0.028(11) 0.034(14)
S3B 0.060(2) 0.058(2) 0.106(3) -0.0104(17) 0.0232(18) 0.0007(17)
S4B 0.062(2) 0.0491(18) 0.097(2) 0.0040(16) 0.0198(17) -0.0065(16)
C3B 0.056(9) 0.049(7) 0.103(10) -0.022(7) 0.017(7) 0.005(6)
C4B 0.049(8) 0.050(7) 0.077(8) 0.000(6) 0.012(6) -0.011(6)
B13B 0.064(11) 0.074(10) 0.071(10) 0.019(8) 0.016(8) 0.005(8)
B14B 0.076(13) 0.061(10) 0.161(16) 0.028(10) 0.052(11) -0.007(9)
B15B 0.056(12) 0.088(12) 0.118(14) -0.019(10) 0.004(10) -0.005(9)
B16B 0.114(16) 0.070(11) 0.081(12) -0.012(9) -0.031(10) 0.021(10)
B17B 0.065(12) 0.076(10) 0.100(12) -0.002(9) 0.041(9) 0.007(9)
B18B 0.105(15) 0.079(11) 0.102(13) -0.001(10) 0.048(10) -0.002(11)
B19B 0.046(11) 0.101(13) 0.128(14) -0.021(11) 0.057(9) -0.012(9)
B20B 0.053(12) 0.113(13) 0.098(13) -0.007(10) 0.000(8) 0.012(10)
B21B 0.053(11) 0.086(11) 0.101(12) 0.015(9) 0.021(9) 0.016(9)
B22B 0.056(11) 0.083(11) 0.100(12) 0.001(9) 0.029(8) 0.000(9)
C5B 0.050(9) 0.075(9) 0.103(10) -0.007(7) 0.017(7) 0.007(7)
O1B 0.074(7) 0.085(6) 0.118(7) 0.039(5) 0.010(5) 0.004(5)
C6B 0.075(12) 0.104(11) 0.150(14) 0.087(11) 0.076(9) 0.039(9)
O2B 0.083(8) 0.145(9) 0.078(7) 0.016(6) 0.018(5) -0.008(6)
C7B 0.059(9) 0.050(7) 0.072(9) 0.011(7) -0.010(6) 0.003(6)
C8B 0.051(8) 0.069(8) 0.074(9) 0.005(7) 0.018(6) 0.009(6)
C9B 0.059(8) 0.065(8) 0.048(7) 0.014(6) 0.011(6) -0.010(6)
C10B 0.060(8) 0.045(7) 0.051(8) 0.005(6) -0.004(6) 0.004(6)
C11B 0.069(9) 0.060(8) 0.061(8) 0.020(7) -0.011(6) -0.014(6)
C12B 0.082(10) 0.035(6) 0.158(11) 0.011(7) -0.002(8) -0.008(6)
C13B 0.101(12) 0.074(8) 0.105(10) -0.013(7) 0.023(8) 0.019(8)
C14B 0.072(9) 0.074(8) 0.081(8) 0.026(6) 0.028(6) 0.001(7)
C15B 0.074(9) 0.054(7) 0.076(8) 0.006(6) -0.003(6) -0.011(6)
C16B 0.090(11) 0.088(9) 0.071(8) 0.031(7) -0.006(7) -0.015(7)

loop_
_atom_type_symbol
_atom_type_description
_atom_type_scat_dispersion_real
_atom_type_scat_dispersion_imag
_atom_type_scat_source
C C 0.0033 0.0016 'International Tables Vol C Tables 4.2.6.8 and 6.1.1.4'
H H 0.0000 0.0000 'International Tables Vol C Tables 4.2.6.8 and 6.1.1.4'
B B 0.0013 0.0007 'International Tables Vol C Tables 4.2.6.8 and 6.1.1.4'
O O 0.0106 0.0060 'International Tables Vol C Tables 4.2.6.8 and 6.1.1.4'
S S 0.1246 0.1234 'International Tables Vol C Tables 4.2.6.8 and 6.1.1.4'
Mo Mo -1.6832 0.6857 'International Tables Vol C Tables 4.2.6.8 and 6.1.1.4'
Rh Rh -1.1178 0.9187 'International Tables Vol C Tables 4.2.6.8 and 6.1.1.4'

loop_
_geom_angle_atom_site_label_1
_geom_angle_atom_site_label_2
_geom_angle_atom_site_label_3
_geom_angle
_geom_angle_site_symmetry_1
_geom_angle_site_symmetry_3
_geom_angle_publ_flag
C6A Mo1A C5A 81.3(5) . . ?
C6A Mo1A S4A 131.4(3) . . ?
C5A Mo1A S4A 75.7(4) . . ?
C6A Mo1A S3A 78.2(4) . . ?
C5A Mo1A S3A 130.8(4) . . ?
S4A Mo1A S3A 85.43(10) . . ?
C6A Mo1A S2A 124.1(4) . . ?
C5A Mo1A S2A 78.3(4) . . ?
S4A Mo1A S2A 92.34(9) . . ?
S3A Mo1A S2A 148.49(10) . . ?
C6A Mo1A S1A 77.2(3) . . ?
C5A Mo1A S1A 127.4(4) . . ?
S4A Mo1A S1A 148.94(10) . . ?
S3A Mo1A S1A 90.62(9) . . ?
S2A Mo1A S1A 75.33(9) . . ?
C6A Mo1A Rh1A 70.9(4) . . ?
C5A Mo1A Rh1A 74.7(4) . . ?
S4A Mo1A Rh1A 138.52(7) . . ?
S3A Mo1A Rh1A 136.06(8) . . ?
S2A Mo1A Rh1A 53.60(7) . . ?
S1A Mo1A Rh1A 52.98(6) . . ?
C7A Rh1A C10A 63.0(4) . . ?
C7A Rh1A C9A 64.2(4) . . ?
C10A Rh1A C9A 38.8(3) . . ?
C7A Rh1A C8A 37.7(3) . . ?
C10A Rh1A C8A 63.3(4) . . ?
C9A Rh1A C8A 38.3(3) . . ?
C7A Rh1A C11A 37.7(3) . . ?
C10A Rh1A C11A 38.3(3) . . ?
C9A Rh1A C11A 65.2(4) . . ?
C8A Rh1A C11A 63.6(4) . . ?
C7A Rh1A S1A 168.9(3) . . ?
C10A Rh1A S1A 105.9(3) . . ?
C9A Rh1A S1A 107.0(3) . . ?
C8A Rh1A S1A 138.3(3) . . ?
C11A Rh1A S1A 133.7(3) . . ?
C7A Rh1A S2A 107.6(3) . . ?
C10A Rh1A S2A 135.3(3) . . ?
C9A Rh1A S2A 171.0(3) . . ?
C8A Rh1A S2A 136.8(3) . . ?
C11A Rh1A S2A 106.1(3) . . ?
S1A Rh1A S2A 80.70(10) . . ?
C7A Rh1A Mo1A 132.2(3) . . ?
C10A Rh1A Mo1A 160.6(3) . . ?
C9A Rh1A Mo1A 130.0(3) . . ?
C8A Rh1A Mo1A 119.3(3) . . ?
C11A Rh1A Mo1A 161.0(3) . . ?
S1A Rh1A Mo1A 58.37(7) . . ?
S2A Rh1A Mo1A 57.94(7) . . ?
C1A S1A Rh1A 105.2(3) . . ?
C1A S1A Mo1A 104.0(3) . . ?
Rh1A S1A Mo1A 68.65(7) . . ?
C2A S2A Rh1A 103.8(4) . . ?
C2A S2A Mo1A 103.5(3) . . ?
Rh1A S2A Mo1A 68.46(7) . . ?
C2A C1A B4A 111.6(9) . . ?
C2A C1A B3A 62.3(6) . . ?
B4A C1A B3A 61.9(7) . . ?
C2A C1A B6A 61.7(6) . . ?
B4A C1A B6A 114.4(8) . . ?
B3A C1A B6A 115.0(9) . . ?
C2A C1A B5A 110.4(8) . . ?
B4A C1A B5A 63.0(7) . . ?
B3A C1A B5A 113.7(8) . . ?
B6A C1A B5A 61.4(7) . . ?
C2A C1A S1A 113.0(6) . . ?
B4A C1A S1A 124.1(7) . . ?
B3A C1A S1A 114.6(7) . . ?
B6A C1A S1A 115.5(8) . . ?
B5A C1A S1A 125.6(8) . . ?
C1A C2A B11A 112.2(9) . . ?
C1A C2A B3A 61.1(6) . . ?
B11A C2A B3A 114.3(8) . . ?
C1A C2A B6A 61.5(7) . . ?
B11A C2A B6A 63.3(8) . . ?
B3A C2A B6A 113.9(9) . . ?
C1A C2A B7A 111.9(9) . . ?
B11A C2A B7A 64.3(7) . . ?
B3A C2A B7A 61.7(7) . . ?
B6A C2A B7A 116.6(9) . . ?
C1A C2A S2A 113.3(6) . . ?
B11A C2A S2A 124.4(8) . . ?
B3A C2A S2A 114.7(7) . . ?
B6A C2A S2A 116.0(8) . . ?
B7A C2A S2A 122.0(9) . . ?
C1A B3A C2A 56.6(6) . . ?
C1A B3A B4A 59.0(7) . . ?
C2A B3A B4A 104.7(10) . . ?
C1A B3A B8A 106.5(9) . . ?
C2A B3A B8A 104.9(9) . . ?
B4A B3A B8A 62.0(8) . . ?
C1A B3A B7A 106.3(9) . . ?
C2A B3A B7A 59.5(7) . . ?
B4A B3A B7A 110.6(10) . . ?
B8A B3A B7A 60.3(7) . . ?
C1A B3A H3A 123.9 . . ?
C2A B3A H3A 125.2 . . ?
B4A B3A H3A 120.9 . . ?
B8A B3A H3A 122.0 . . ?
B7A B3A H3A 120.7 . . ?
C1A B4A B3A 59.1(6) . . ?
C1A B4A B9A 103.4(9) . . ?
B3A B4A B9A 107.4(10) . . ?
C1A B4A B5A 59.0(7) . . ?
B3A B4A B5A 108.2(9) . . ?
B9A B4A B5A 58.1(8) . . ?
C1A B4A B8A 104.3(9) . . ?
B3A B4A B8A 59.0(8) . . ?
B9A B4A B8A 60.9(8) . . ?
B5A B4A B8A 107.5(10) . . ?
C1A B4A H4A 124.9 . . ?
B3A B4A H4A 121.6 . . ?
B9A B4A H4A 123.2 . . ?
B5A B4A H4A 121.9 . . ?
B8A B4A H4A 122.5 . . ?
C1A B5A B9A 104.2(11) . . ?
C1A B5A B6A 58.8(6) . . ?
B9A B5A B6A 108.4(11) . . ?
C1A B5A B10A 105.4(10) . . ?
B9A B5A B10A 59.9(8) . . ?
B6A B5A B10A 60.9(8) . . ?
C1A B5A B4A 57.9(6) . . ?
B9A B5A B4A 60.3(9) . . ?
B6A B5A B4A 108.0(10) . . ?
B10A B5A B4A 108.5(11) . . ?
C1A B5A H5A 125.1 . . ?
B9A B5A H5A 122.4 . . ?
B6A B5A H5A 121.0 . . ?
B10A B5A H5A 121.7 . . ?
B4A B5A H5A 121.6 . . ?
C1A B6A C2A 56.8(6) . . ?
C1A B6A B5A 59.7(7) . . ?
C2A B6A B5A 105.2(10) . . ?
C1A B6A B11A 104.2(10) . . ?
C2A B6A B11A 58.0(7) . . ?
B5A B6A B11A 108.2(11) . . ?
C1A B6A B10A 105.3(10) . . ?
C2A B6A B10A 104.5(10) . . ?
B5A B6A B10A 60.0(8) . . ?
B11A B6A B10A 60.2(8) . . ?
C1A B6A H6A 124.3 . . ?
C2A B6A H6A 124.9 . . ?
B5A B6A H6A 121.5 . . ?
B11A B6A H6A 122.4 . . ?
B10A B6A H6A 122.8 . . ?
C2A B7A B3A 58.9(6) . . ?
C2A B7A B8A 103.7(10) . . ?
B3A B7A B8A 59.3(8) . . ?
C2A B7A B12A 101.3(11) . . ?
B3A B7A B12A 104.9(11) . . ?
B8A B7A B12A 58.8(8) . . ?
C2A B7A B11A 56.8(7) . . ?
B3A B7A B11A 106.0(10) . . ?
B8A B7A B11A 106.3(11) . . ?
B12A B7A B11A 58.8(8) . . ?
C2A B7A H7A 125.9 . . ?
B3A B7A H7A 122.5 . . ?
B8A B7A H7A 122.9 . . ?
B12A B7A H7A 124.7 . . ?
B11A B7A H7A 122.9 . . ?
B12A B8A B3A 107.8(11) . . ?
B12A B8A B7A 61.5(8) . . ?
B3A B8A B7A 60.4(7) . . ?
B12A B8A B4A 106.7(12) . . ?
B3A B8A B4A 59.0(7) . . ?
B7A B8A B4A 108.3(10) . . ?
B12A B8A B9A 59.3(9) . . ?
B3A B8A B9A 105.5(10) . . ?
B7A B8A B9A 108.4(12) . . ?
B4A B8A B9A 58.5(8) . . ?
B12A B8A H8A 121.7 . . ?
B3A B8A H8A 122.7 . . ?
B7A B8A H8A 120.4 . . ?
B4A B8A H8A 122.7 . . ?
B9A B8A H8A 123.1 . . ?
B10A B9A B5A 61.1(9) . . ?
B10A B9A B12A 60.8(9) . . ?
B5A B9A B12A 109.2(11) . . ?
B10A B9A B4A 110.5(9) . . ?
B5A B9A B4A 61.5(7) . . ?
B12A B9A B4A 107.9(11) . . ?
B10A B9A B8A 108.9(13) . . ?
B5A B9A B8A 109.9(10) . . ?
B12A B9A B8A 58.7(10) . . ?
B4A B9A B8A 60.6(8) . . ?
B10A B9A H9A 120.3 . . ?
B5A B9A H9A 120.1 . . ?
B12A B9A H9A 122.2 . . ?
B4A B9A H9A 120.6 . . ?
B8A B9A H9A 121.5 . . ?
B9A B10A B5A 59.0(8) . . ?
B9A B10A B12A 60.2(10) . . ?
B5A B10A B12A 107.0(12) . . ?
B9A B10A B11A 107.7(13) . . ?
B5A B10A B11A 107.3(9) . . ?
B12A B10A B11A 59.9(9) . . ?
B9A B10A B6A 106.2(10) . . ?
B5A B10A B6A 59.1(7) . . ?
B12A B10A B6A 107.1(11) . . ?
B11A B10A B6A 60.0(7) . . ?
B9A B10A H10A 122.4 . . ?
B5A B10A H10A 122.6 . . ?
B12A B10A H10A 122.0 . . ?
B11A B10A H10A 121.7 . . ?
B6A B10A H10A 122.7 . . ?
C2A B11A B12A 103.7(10) . . ?
C2A B11A B10A 104.7(10) . . ?
B12A B11A B10A 59.6(8) . . ?
C2A B11A B6A 58.7(6) . . ?
B12A B11A B6A 106.8(11) . . ?
B10A B11A B6A 59.8(8) . . ?
C2A B11A B7A 58.9(7) . . ?
B12A B11A B7A 59.9(9) . . ?
B10A B11A B7A 108.7(11) . . ?
B6A B11A B7A 108.4(9) . . ?
C2A B11A H11A 125.0 . . ?
B12A B11A H11A 123.3 . . ?
B10A B11A H11A 122.1 . . ?
B6A B11A H11A 121.7 . . ?
B7A B11A H11A 120.9 . . ?
B8A B12A B9A 62.0(9) . . ?
B8A B12A B10A 110.2(11) . . ?
B9A B12A B10A 59.1(9) . . ?
B8A B12A B11A 109.1(10) . . ?
B9A B12A B11A 107.3(12) . . ?
B10A B12A B11A 60.5(9) . . ?
B8A B12A B7A 59.7(8) . . ?
B9A B12A B7A 109.2(10) . . ?
B10A B12A B7A 110.4(10) . . ?
B11A B12A B7A 61.3(7) . . ?
B8A B12A H12A 120.4 . . ?
B9A B12A H12A 121.8 . . ?
B10A B12A H12A 120.6 . . ?
B11A B12A H12A 121.6 . . ?
B7A B12A H12A 120.5 . . ?
C3A S3A Mo1A 110.3(3) . . ?
C4A S4A Mo1A 111.0(4) . . ?
C4A C3A B16A 62.4(7) . . ?
C4A C3A B15A 113.4(9) . . ?
B16A C3A B15A 62.7(7) . . ?
C4A C3A B14A 111.6(8) . . ?
B16A C3A B14A 112.8(10) . . ?
B15A C3A B14A 61.8(7) . . ?
C4A C3A B13A 61.2(6) . . ?
B16A C3A B13A 113.7(9) . . ?
B15A C3A B13A 114.2(9) . . ?
B14A C3A B13A 62.5(6) . . ?
C4A C3A S3A 116.4(7) . . ?
B16A C3A S3A 118.9(8) . . ?
B15A C3A S3A 121.5(8) . . ?
B14A C3A S3A 120.9(8) . . ?
B13A C3A S3A 115.5(8) . . ?
C3A C4A B21A 110.9(8) . . ?
C3A C4A B17A 110.4(8) . . ?
B21A C4A B17A 60.8(8) . . ?
C3A C4A B13A 62.5(6) . . ?
B21A C4A B13A 112.6(9) . . ?
B17A C4A B13A 61.5(7) . . ?
C3A C4A B16A 60.9(6) . . ?
B21A C4A B16A 62.0(7) . . ?
B17A C4A B16A 111.3(10) . . ?
B13A C4A B16A 113.5(8) . . ?
C3A C4A S4A 116.7(8) . . ?
B21A C4A S4A 121.7(8) . . ?
B17A C4A S4A 124.2(8) . . ?
B13A C4A S4A 118.0(8) . . ?
B16A C4A S4A 116.7(7) . . ?
C4A B13A C3A 56.3(5) . . ?
C4A B13A B17A 59.6(7) . . ?
C3A B13A B17A 104.1(9) . . ?
C4A B13A B18A 105.7(10) . . ?
C3A B13A B18A 103.6(9) . . ?
B17A B13A B18A 60.4(8) . . ?
C4A B13A B14A 104.4(8) . . ?
C3A B13A B14A 58.4(6) . . ?
B17A B13A B14A 107.4(11) . . ?
B18A B13A B14A 59.0(7) . . ?
C4A B13A H13A 124.0 . . ?
C3A B13A H13A 125.5 . . ?
B17A B13A H13A 121.9 . . ?
B18A B13A H13A 123.1 . . ?
B14A B13A H13A 122.8 . . ?
C3A B14A B19A 104.8(9) . . ?
C3A B14A B18A 104.9(8) . . ?
B19A B14A B18A 60.4(8) . . ?
C3A B14A B15A 59.1(6) . . ?
B19A B14A B15A 60.0(8) . . ?
B18A B14A B15A 108.8(10) . . ?
C3A B14A B13A 59.1(6) . . ?
B19A B14A B13A 108.6(10) . . ?
B18A B14A B13A 60.0(7) . . ?
B15A B14A B13A 109.2(8) . . ?
C3A B14A H14A 124.7 . . ?
B19A B14A H14A 122.3 . . ?
B18A B14A H14A 122.1 . . ?
B15A B14A H14A 120.8 . . ?
B13A B14A H14A 120.9 . . ?
C3A B15A B19A 104.5(9) . . ?
C3A B15A B14A 59.2(7) . . ?
B19A B15A B14A 59.6(7) . . ?
C3A B15A B16A 58.1(6) . . ?
B19A B15A B16A 106.2(10) . . ?
B14A B15A B16A 107.0(9) . . ?
C3A B15A B20A 103.9(9) . . ?
B19A B15A B20A 58.7(8) . . ?
B14A B15A B20A 106.4(9) . . ?
B16A B15A B20A 59.4(7) . . ?
C3A B15A H15A 124.6 . . ?
B19A B15A H15A 123.2 . . ?
B14A B15A H15A 121.9 . . ?
B16A B15A H15A 122.5 . . ?
B20A B15A H15A 123.5 . . ?
C3A B16A C4A 56.7(6) . . ?
C3A B16A B21A 104.5(9) . . ?
C4A B16A B21A 58.4(7) . . ?
C3A B16A B20A 106.2(9) . . ?
C4A B16A B20A 106.9(10) . . ?
B21A B16A B20A 62.2(8) . . ?
C3A B16A B15A 59.2(6) . . ?
C4A B16A B15A 106.0(8) . . ?
B21A B16A B15A 110.7(10) . . ?
B20A B16A B15A 61.3(8) . . ?
C3A B16A H16A 124.9 . . ?
C4A B16A H16A 124.3 . . ?
B21A B16A H16A 121.2 . . ?
B20A B16A H16A 121.0 . . ?
B15A B16A H16A 120.6 . . ?
C4A B17A B21A 58.9(7) . . ?
C4A B17A B13A 58.9(7) . . ?
B21A B17A B13A 108.8(9) . . ?
C4A B17A B22A 105.6(10) . . ?
B21A B17A B22A 61.2(8) . . ?
B13A B17A B22A 108.3(11) . . ?
C4A B17A B18A 105.0(10) . . ?
B21A B17A B18A 108.7(11) . . ?
B13A B17A B18A 60.3(8) . . ?
B22A B17A B18A 59.4(8) . . ?
C4A B17A H17A 124.5 . . ?
B21A B17A H17A 120.6 . . ?
B13A B17A H17A 121.2 . . ?
B22A B17A H17A 121.9 . . ?
B18A B17A H17A 122.4 . . ?
B14A B18A B22A 108.4(10) . . ?
B14A B18A B19A 59.7(7) . . ?
B22A B18A B19A 60.8(8) . . ?
B14A B18A B17A 108.1(9) . . ?
B22A B18A B17A 60.0(7) . . ?
B19A B18A B17A 108.5(10) . . ?
B14A B18A B13A 61.0(7) . . ?
B22A B18A B13A 108.0(9) . . ?
B19A B18A B13A 108.7(9) . . ?
B17A B18A B13A 59.3(7) . . ?
B14A B18A H18A 121.5 . . ?
B22A B18A H18A 121.4 . . ?
B19A B18A H18A 121.2 . . ?
B17A B18A H18A 121.9 . . ?
B13A B18A H18A 121.5 . . ?
B20A B19A B14A 109.8(10) . . ?
B20A B19A B15A 62.2(8) . . ?
B14A B19A B15A 60.4(8) . . ?
B20A B19A B22A 59.2(8) . . ?
B14A B19A B22A 107.5(10) . . ?
B15A B19A B22A 108.8(10) . . ?
B20A B19A B18A 107.9(10) . . ?
B14A B19A B18A 59.9(8) . . ?
B15A B19A B18A 108.7(10) . . ?
B22A B19A B18A 59.4(8) . . ?
B20A B19A H19A 120.7 . . ?
B14A B19A H19A 121.4 . . ?
B15A B19A H19A 120.4 . . ?
B22A B19A H19A 122.4 . . ?
B18A B19A H19A 122.1 . . ?
B19A B20A B22A 61.3(8) . . ?
B19A B20A B16A 106.4(11) . . ?
B22A B20A B16A 106.7(10) . . ?
B19A B20A B15A 59.1(8) . . ?
B22A B20A B15A 107.9(11) . . ?
B16A B20A B15A 59.3(8) . . ?
B19A B20A B21A 107.7(10) . . ?
B22A B20A B21A 59.8(8) . . ?
B16A B20A B21A 58.5(7) . . ?
B15A B20A B21A 106.2(10) . . ?
B19A B20A H20A 121.8 . . ?
B22A B20A H20A 121.4 . . ?
B16A B20A H20A 123.2 . . ?
B15A B20A H20A 122.5 . . ?
B21A B20A H20A 122.7 . . ?
C4A B21A B17A 60.3(7) . . ?
C4A B21A B16A 59.6(7) . . ?
B17A B21A B16A 108.8(10) . . ?
C4A B21A B22A 105.9(10) . . ?
B17A B21A B22A 60.3(8) . . ?
B16A B21A B22A 105.7(10) . . ?
C4A B21A B20A 105.6(10) . . ?
B17A B21A B20A 107.1(10) . . ?
B16A B21A B20A 59.3(8) . . ?
B22A B21A B20A 57.7(8) . . ?
C4A B21A H21A 122.9 . . ?
B17A B21A H21A 120.8 . . ?
B16A B21A H21A 122.0 . . ?
B22A B21A H21A 123.5 . . ?
B20A B21A H21A 123.5 . . ?
B20A B22A B19A 59.5(8) . . ?
B20A B22A B18A 108.5(12) . . ?
B19A B22A B18A 59.8(8) . . ?
B20A B22A B17A 109.4(10) . . ?
B19A B22A B17A 108.2(11) . . ?
B18A B22A B17A 60.6(8) . . ?
B20A B22A B21A 62.5(8) . . ?
B19A B22A B21A 108.5(10) . . ?
B18A B22A B21A 107.4(11) . . ?
B17A B22A B21A 58.5(7) . . ?
B20A B22A H22A 120.4 . . ?
B19A B22A H22A 121.9 . . ?
B18A B22A H22A 121.9 . . ?
B17A B22A H22A 121.6 . . ?
B21A B22A H22A 121.6 . . ?
O1A C5A Mo1A 175.9(12) . . ?
Mo1A C6A O2A 174.1(10) . . ?
C8A C7A C11A 110.1(9) . . ?
C8A C7A C12A 124.8(10) . . ?
C11A C7A C12A 124.8(10) . . ?
C8A C7A Rh1A 72.0(6) . . ?
C11A C7A Rh1A 72.1(6) . . ?
C12A C7A Rh1A 127.1(7) . . ?
C7A C8A C9A 109.1(9) . . ?
C7A C8A C13A 127.0(10) . . ?
C9A C8A C13A 123.1(10) . . ?
C7A C8A Rh1A 70.3(6) . . ?
C9A C8A Rh1A 71.2(6) . . ?
C13A C8A Rh1A 132.4(7) . . ?
C8A C9A C10A 104.6(9) . . ?
C8A C9A C14A 129.7(9) . . ?
C10A C9A C14A 125.5(9) . . ?
C8A C9A Rh1A 70.5(6) . . ?
C10A C9A Rh1A 69.6(5) . . ?
C14A C9A Rh1A 127.2(7) . . ?
C11A C10A C9A 110.3(9) . . ?
C11A C10A C15A 128.6(9) . . ?
C9A C10A C15A 121.0(9) . . ?
C11A C10A Rh1A 71.7(6) . . ?
C9A C10A Rh1A 71.6(5) . . ?
C15A C10A Rh1A 126.3(7) . . ?
C7A C11A C10A 105.8(9) . . ?
C7A C11A C16A 126.1(10) . . ?
C10A C11A C16A 127.9(9) . . ?
C7A C11A Rh1A 70.1(6) . . ?
C10A C11A Rh1A 70.0(6) . . ?
C16A C11A Rh1A 127.6(7) . . ?
C7A C12A H12E 109.5 . . ?
C7A C12A H12C 109.5 . . ?
H12E C12A H12C 109.5 . . ?
C7A C12A H12D 109.5 . . ?
H12E C12A H12D 109.5 . . ?
H12C C12A H12D 109.5 . . ?
C8A C13A H13E 109.5 . . ?
C8A C13A H13C 109.5 . . ?
H13E C13A H13C 109.5 . . ?
C8A C13A H13D 109.5 . . ?
H13E C13A H13D 109.5 . . ?
H13C C13A H13D 109.5 . . ?
C9A C14A H14E 109.5 . . ?
C9A C14A H14C 109.5 . . ?
H14E C14A H14C 109.5 . . ?
C9A C14A H14D 109.5 . . ?
H14E C14A H14D 109.5 . . ?
H14C C14A H14D 109.5 . . ?
C10A C15A H15E 109.5 . . ?
C10A C15A H15C 109.5 . . ?
H15E C15A H15C 109.5 . . ?
C10A C15A H15D 109.5 . . ?
H15E C15A H15D 109.5 . . ?
H15C C15A H15D 109.5 . . ?
C11A C16A H16E 109.4 . . ?
C11A C16A H16C 109.5 . . ?
H16E C16A H16C 109.5 . . ?
C11A C16A H16D 109.5 . . ?
H16E C16A H16D 109.5 . . ?
H16C C16A H16D 109.5 . . ?
C6B Mo1B C5B 80.3(5) . . ?
C6B Mo1B S4B 76.7(4) . . ?
C5B Mo1B S4B 131.2(4) . . ?
C6B Mo1B S3B 132.3(3) . . ?
C5B Mo1B S3B 79.1(3) . . ?
S4B Mo1B S3B 85.45(11) . . ?
C6B Mo1B S2B 125.6(4) . . ?
C5B Mo1B S2B 77.4(4) . . ?
S4B Mo1B S2B 149.38(10) . . ?
S3B Mo1B S2B 90.78(10) . . ?
C6B Mo1B S1B 78.6(3) . . ?
C5B Mo1B S1B 125.4(4) . . ?
S4B Mo1B S1B 91.28(9) . . ?
S3B Mo1B S1B 146.47(10) . . ?
S2B Mo1B S1B 75.38(9) . . ?
C6B Mo1B Rh1B 72.9(4) . . ?
C5B Mo1B Rh1B 72.7(3) . . ?
S4B Mo1B Rh1B 136.65(7) . . ?
S3B Mo1B Rh1B 137.86(8) . . ?
S2B Mo1B Rh1B 53.18(7) . . ?
S1B Mo1B Rh1B 53.08(7) . . ?
C10B Rh1B C7B 64.2(4) . . ?
C10B Rh1B C11B 38.5(3) . . ?
C7B Rh1B C11B 39.4(3) . . ?
C10B Rh1B C9B 37.7(3) . . ?
C7B Rh1B C9B 63.1(4) . . ?
C11B Rh1B C9B 64.0(4) . . ?
C10B Rh1B C8B 64.8(4) . . ?
C7B Rh1B C8B 37.3(3) . . ?
C11B Rh1B C8B 65.1(4) . . ?
C9B Rh1B C8B 39.0(3) . . ?
C10B Rh1B S2B 171.0(3) . . ?
C7B Rh1B S2B 107.5(3) . . ?
C11B Rh1B S2B 136.8(3) . . ?
C9B Rh1B S2B 136.6(3) . . ?
C8B Rh1B S2B 106.7(3) . . ?
C10B Rh1B S1B 106.7(3) . . ?
C7B Rh1B S1B 167.8(3) . . ?
C11B Rh1B S1B 137.5(3) . . ?
C9B Rh1B S1B 104.7(3) . . ?
C8B Rh1B S1B 132.6(3) . . ?
S2B Rh1B S1B 80.92(10) . . ?
C10B Rh1B Mo1B 130.0(3) . . ?
C7B Rh1B Mo1B 133.5(3) . . ?
C11B Rh1B Mo1B 118.5(3) . . ?
C9B Rh1B Mo1B 158.9(3) . . ?
C8B Rh1B Mo1B 162.1(3) . . ?
S2B Rh1B Mo1B 57.92(8) . . ?
S1B Rh1B Mo1B 58.31(7) . . ?
C1B S1B Rh1B 104.9(3) . . ?
C1B S1B Mo1B 103.6(3) . . ?
Rh1B S1B Mo1B 68.61(7) . . ?
C2B S2B Rh1B 104.5(4) . . ?
C2B S2B Mo1B 103.1(4) . . ?
Rh1B S2B Mo1B 68.90(7) . . ?
C2B C1B B5B 110.6(8) . . ?
C2B C1B B4B 111.5(8) . . ?
B5B C1B B4B 63.1(7) . . ?
C2B C1B B3B 61.5(6) . . ?
B5B C1B B3B 113.7(8) . . ?
B4B C1B B3B 62.2(7) . . ?
C2B C1B B6B 60.8(6) . . ?
B5B C1B B6B 62.5(7) . . ?
B4B C1B B6B 114.9(8) . . ?
B3B C1B B6B 113.5(8) . . ?
C2B C1B S1B 113.1(6) . . ?
B5B C1B S1B 124.8(8) . . ?
B4B C1B S1B 124.7(8) . . ?
B3B C1B S1B 116.1(7) . . ?
B6B C1B S1B 114.6(7) . . ?
C1B C2B B11B 112.5(9) . . ?
C1B C2B B6B 63.3(7) . . ?
B11B C2B B6B 62.7(8) . . ?
C1B C2B B3B 62.3(7) . . ?
B11B C2B B3B 113.3(9) . . ?
B6B C2B B3B 116.3(9) . . ?
C1B C2B B7B 110.9(9) . . ?
B11B C2B B7B 62.8(7) . . ?
B6B C2B B7B 115.0(8) . . ?
B3B C2B B7B 60.5(8) . . ?
C1B C2B S2B 113.1(6) . . ?
B11B C2B S2B 124.4(8) . . ?
B6B C2B S2B 114.7(8) . . ?
B3B C2B S2B 115.2(8) . . ?
B7B C2B S2B 124.1(9) . . ?
C2B B3B C1B 56.2(7) . . ?
C2B B3B B8B 107.2(10) . . ?
C1B B3B B8B 106.8(10) . . ?
C2B B3B B7B 59.9(8) . . ?
C1B B3B B7B 105.5(10) . . ?
B8B B3B B7B 61.2(7) . . ?
C2B B3B B4B 103.4(10) . . ?
C1B B3B B4B 57.4(7) . . ?
B8B B3B B4B 62.3(8) . . ?
B7B B3B B4B 109.7(10) . . ?
C2B B3B H3B 124.7 . . ?
C1B B3B H3B 124.9 . . ?
B8B B3B H3B 120.4 . . ?
B7B B3B H3B 120.8 . . ?
B4B B3B H3B 122.2 . . ?
C1B B4B B3B 60.4(6) . . ?
C1B B4B B5B 58.8(7) . . ?
B3B B4B B5B 108.7(10) . . ?
C1B B4B B9B 102.9(11) . . ?
B3B B4B B9B 105.7(10) . . ?
B5B B4B B9B 58.5(9) . . ?
C1B B4B B8B 106.0(9) . . ?
B3B B4B B8B 58.4(7) . . ?
B5B B4B B8B 109.3(11) . . ?
B9B B4B B8B 61.0(8) . . ?
C1B B4B H4B 124.2 . . ?
B3B B4B H4B 122.0 . . ?
B5B B4B H4B 121.1 . . ?
B9B B4B H4B 124.2 . . ?
B8B B4B H4B 121.4 . . ?
C1B B5B B9B 104.2(11) . . ?
C1B B5B B10B 105.0(10) . . ?
B9B B5B B10B 59.7(8) . . ?
C1B B5B B4B 58.1(7) . . ?
B9B B5B B4B 60.9(9) . . ?
B10B B5B B4B 109.1(11) . . ?
C1B B5B B6B 60.3(7) . . ?
B9B B5B B6B 106.7(10) . . ?
B10B B5B B6B 58.7(7) . . ?
B4B B5B B6B 109.0(10) . . ?
C1B B5B H5B 124.5 . . ?
B9B B5B H5B 123.0 . . ?
B10B B5B H5B 122.5 . . ?
B4B B5B H5B 120.6 . . ?
B6B B5B H5B 121.6 . . ?
C2B B6B B10B 104.5(9) . . ?
C2B B6B C1B 56.0(6) . . ?
B10B B6B C1B 103.6(9) . . ?
C2B B6B B11B 57.8(7) . . ?
B10B B6B B11B 61.0(7) . . ?
C1B B6B B11B 102.9(10) . . ?
C2B B6B B5B 102.5(9) . . ?
B10B B6B B5B 60.0(7) . . ?
C1B B6B B5B 57.2(6) . . ?
B11B B6B B5B 107.5(10) . . ?
C2B B6B H6B 125.6 . . ?
B10B B6B H6B 122.5 . . ?
C1B B6B H6B 126.1 . . ?
B11B B6B H6B 122.4 . . ?
B5B B6B H6B 123.1 . . ?
C2B B7B B3B 59.7(6) . . ?
C2B B7B B12B 101.8(11) . . ?
B3B B7B B12B 107.4(11) . . ?
C2B B7B B8B 105.8(10) . . ?
B3B B7B B8B 59.7(8) . . ?
B12B B7B B8B 62.1(10) . . ?
C2B B7B B11B 57.4(7) . . ?
B3B B7B B11B 108.1(10) . . ?
B12B B7B B11B 58.5(9) . . ?
B8B B7B B11B 110.0(12) . . ?
C2B B7B H7B 125.7 . . ?
B3B B7B H7B 121.4 . . ?
B12B B7B H7B 123.6 . . ?
B8B B7B H7B 120.4 . . ?
B11B B7B H7B 121.5 . . ?
B3B B8B B7B 59.1(7) . . ?
B3B B8B B4B 59.3(7) . . ?
B7B B8B B4B 105.7(10) . . ?
B3B B8B B9B 104.4(10) . . ?
B7B B8B B9B 103.8(12) . . ?
B4B B8B B9B 58.3(9) . . ?
B3B B8B B12B 104.3(11) . . ?
B7B B8B B12B 58.7(9) . . ?
B4B B8B B12B 103.3(13) . . ?
B9B B8B B12B 56.7(9) . . ?
B3B B8B H8B 123.3 . . ?
B7B B8B H8B 123.2 . . ?
B4B B8B H8B 123.4 . . ?
B9B B8B H8B 124.7 . . ?
B12B B8B H8B 124.8 . . ?
B5B B9B B12B 109.4(12) . . ?
B5B B9B B10B 61.2(8) . . ?
B12B B9B B10B 60.4(10) . . ?
B5B B9B B4B 60.6(7) . . ?
B12B B9B B4B 109.2(11) . . ?
B10B B9B B4B 110.1(10) . . ?
B5B B9B B8B 110.7(9) . . ?
B12B B9B B8B 61.8(10) . . ?
B10B B9B B8B 111.6(12) . . ?
B4B B9B B8B 60.7(8) . . ?
B5B B9B H9B 120.5 . . ?
B12B B9B H9B 121.1 . . ?
B10B B9B H9B 120.0 . . ?
B4B B9B H9B 121.1 . . ?
B8B B9B H9B 119.4 . . ?
B12B B10B B9B 59.5(10) . . ?
B12B B10B B6B 107.8(10) . . ?
B9B B10B B6B 108.3(10) . . ?
B12B B10B B5B 107.0(13) . . ?
B9B B10B B5B 59.1(8) . . ?
B6B B10B B5B 61.3(7) . . ?
B12B B10B B11B 58.8(9) . . ?
B9B B10B B11B 106.2(12) . . ?
B6B B10B B11B 60.1(7) . . ?
B5B B10B B11B 107.8(9) . . ?
B12B B10B H10B 122.5 . . ?
B9B B10B H10B 122.6 . . ?
B6B B10B H10B 120.8 . . ?
B5B B10B H10B 121.7 . . ?
B11B B10B H10B 122.6 . . ?
C2B B11B B12B 105.0(12) . . ?
C2B B11B B6B 59.5(6) . . ?
B12B B11B B6B 107.4(11) . . ?
C2B B11B B10B 104.1(9) . . ?
B12B B11B B10B 59.6(9) . . ?
B6B B11B B10B 58.8(8) . . ?
C2B B11B B7B 59.8(7) . . ?
B12B B11B B7B 60.4(10) . . ?
B6B B11B B7B 109.9(9) . . ?
B10B B11B B7B 108.4(11) . . ?
C2B B11B H11B 124.4 . . ?
B12B B11B H11B 122.7 . . ?
B6B B11B H11B 121.2 . . ?
B10B B11B H11B 123.2 . . ?
B7B B11B H11B 120.1 . . ?
B9B B12B B11B 109.0(11) . . ?
B9B B12B B10B 60.1(9) . . ?
B11B B12B B10B 61.7(10) . . ?
B9B B12B B7B 108.0(11) . . ?
B11B B12B B7B 61.1(8) . . ?
B10B B12B B7B 110.6(11) . . ?
B9B B12B B8B 61.6(10) . . ?
B11B B12B B8B 109.7(10) . . ?
B10B B12B B8B 111.2(12) . . ?
B7B B12B B8B 59.2(9) . . ?
B9B B12B H12B 121.6 . . ?
B11B B12B H12B 120.5 . . ?
B10B B12B H12B 119.5 . . ?
B7B B12B H12B 121.5 . . ?
B8B B12B H12B 120.3 . . ?
C3B S3B Mo1B 110.7(4) . . ?
C4B S4B Mo1B 110.3(4) . . ?
C4B C3B B14B 111.5(9) . . ?
C4B C3B B15B 111.8(9) . . ?
B14B C3B B15B 61.8(8) . . ?
C4B C3B B13B 61.5(6) . . ?
B14B C3B B13B 61.9(7) . . ?
B15B C3B B13B 112.9(10) . . ?
C4B C3B S3B 115.8(8) . . ?
B14B C3B S3B 122.6(8) . . ?
B15B C3B S3B 122.4(8) . . ?
B13B C3B S3B 117.3(8) . . ?
C4B C3B B16B 61.2(6) . . ?
B14B C3B B16B 113.2(10) . . ?
B15B C3B B16B 62.7(8) . . ?
B13B C3B B16B 112.9(9) . . ?
S3B C3B B16B 117.0(9) . . ?
C3B C4B B13B 62.7(6) . . ?
C3B C4B B21B 110.9(8) . . ?
B13B C4B B21B 112.0(9) . . ?
C3B C4B B16B 63.4(6) . . ?
B13B C4B B16B 115.7(8) . . ?
B21B C4B B16B 60.6(7) . . ?
C3B C4B B17B 111.2(8) . . ?
B13B C4B B17B 61.5(7) . . ?
B21B C4B B17B 60.6(7) . . ?
B16B C4B B17B 111.5(10) . . ?
C3B C4B S4B 117.7(8) . . ?
B13B C4B S4B 117.5(7) . . ?
B21B C4B S4B 121.7(8) . . ?
B16B C4B S4B 117.0(8) . . ?
B17B C4B S4B 122.0(7) . . ?
C4B B13B C3B 55.7(6) . . ?
C4B B13B B17B 59.7(7) . . ?
C3B B13B B17B 104.2(8) . . ?
C4B B13B B18B 107.3(10) . . ?
C3B B13B B18B 106.4(9) . . ?
B17B B13B B18B 60.9(8) . . ?
C4B B13B B14B 104.0(9) . . ?
C3B B13B B14B 58.5(7) . . ?
B17B B13B B14B 108.2(10) . . ?
B18B B13B B14B 61.0(8) . . ?
C4B B13B H13B 124.3 . . ?
C3B B13B H13B 125.1 . . ?
B17B B13B H13B 121.9 . . ?
B18B B13B H13B 120.8 . . ?
B14B B13B H13B 122.4 . . ?
C3B B14B B19B 106.5(10) . . ?
C3B B14B B15B 59.1(7) . . ?
B19B B14B B15B 61.4(8) . . ?
C3B B14B B13B 59.6(6) . . ?
B19B B14B B13B 107.8(10) . . ?
B15B B14B B13B 108.7(9) . . ?
C3B B14B B18B 105.7(9) . . ?
B19B B14B B18B 60.2(8) . . ?
B15B B14B B18B 109.3(11) . . ?
B13B B14B B18B 59.1(7) . . ?
C3B B14B H14B 123.7 . . ?
B19B B14B H14B 121.6 . . ?
B15B B14B H14B 120.5 . . ?
B13B B14B H14B 121.8 . . ?
B18B B14B H14B 122.2 . . ?
C3B B15B B14B 59.1(7) . . ?
C3B B15B B20B 105.8(10) . . ?
B14B B15B B20B 107.7(11) . . ?
C3B B15B B19B 105.0(10) . . ?
B14B B15B B19B 59.4(8) . . ?
B20B B15B B19B 59.8(8) . . ?
C3B B15B B16B 59.6(7) . . ?
B14B B15B B16B 108.5(9) . . ?
B20B B15B B16B 60.0(8) . . ?
B19B B15B B16B 107.7(11) . . ?
C3B B15B H15B 123.8 . . ?
B14B B15B H15B 121.6 . . ?
B20B B15B H15B 122.3 . . ?
B19B B15B H15B 122.8 . . ?
B16B B15B H15B 121.2 . . ?
C4B B16B B21B 60.2(7) . . ?
C4B B16B C3B 55.5(6) . . ?
B21B B16B C3B 104.3(9) . . ?
C4B B16B B20B 106.3(10) . . ?
B21B B16B B20B 61.3(9) . . ?
C3B B16B B20B 103.9(11) . . ?
C4B B16B B15B 103.1(9) . . ?
B21B B16B B15B 108.1(12) . . ?
C3B B16B B15B 57.7(7) . . ?
B20B B16B B15B 59.5(9) . . ?
C4B B16B H16B 124.5 . . ?
B21B B16B H16B 121.1 . . ?
C3B B16B H16B 125.9 . . ?
B20B B16B H16B 122.3 . . ?
B15B B16B H16B 123.2 . . ?
B22B B17B C4B 106.2(10) . . ?
B22B B17B B21B 61.3(8) . . ?
C4B B17B B21B 59.7(7) . . ?
B22B B17B B13B 107.6(10) . . ?
C4B B17B B13B 58.8(7) . . ?
B21B B17B B13B 108.9(9) . . ?
B22B B17B B18B 60.0(8) . . ?
C4B B17B B18B 105.4(9) . . ?
B21B B17B B18B 109.7(10) . . ?
B13B B17B B18B 59.4(8) . . ?
B22B B17B H17B 121.9 . . ?
C4B B17B H17B 123.9 . . ?
B21B B17B H17B 120.0 . . ?
B13B B17B H17B 122.0 . . ?
B18B B17B H17B 122.1 . . ?
B22B B18B B13B 106.1(10) . . ?
B22B B18B B19B 60.4(8) . . ?
B13B B18B B19B 107.6(10) . . ?
B22B B18B B17B 58.0(7) . . ?
B13B B18B B17B 59.6(7) . . ?
B19B B18B B17B 106.7(10) . . ?
B22B B18B B14B 106.2(10) . . ?
B13B B18B B14B 59.9(8) . . ?
B19B B18B B14B 59.1(7) . . ?
B17B B18B B14B 106.3(10) . . ?
B22B B18B H18B 123.1 . . ?
B13B B18B H18B 122.1 . . ?
B19B B18B H18B 121.8 . . ?
B17B B18B H18B 123.1 . . ?
B14B B18B H18B 122.8 . . ?
B14B B19B B20B 107.5(10) . . ?
B14B B19B B18B 60.8(8) . . ?
B20B B19B B18B 108.5(10) . . ?
B14B B19B B15B 59.2(8) . . ?
B20B B19B B15B 59.7(8) . . ?
B18B B19B B15B 108.1(10) . . ?
B14B B19B B22B 106.3(10) . . ?
B20B B19B B22B 60.1(8) . . ?
B18B B19B B22B 58.9(7) . . ?
B15B B19B B22B 106.3(10) . . ?
B14B B19B H19B 122.3 . . ?
B20B B19B H19B 121.4 . . ?
B18B B19B H19B 121.2 . . ?
B15B B19B H19B 122.4 . . ?
B22B B19B H19B 123.1 . . ?
B19B B20B B15B 60.5(8) . . ?
B19B B20B B22B 59.8(8) . . ?
B15B B20B B22B 106.8(11) . . ?
B19B B20B B16B 108.8(11) . . ?
B15B B20B B16B 60.5(8) . . ?
B22B B20B B16B 105.6(9) . . ?
B19B B20B B21B 107.4(10) . . ?
B15B B20B B21B 106.2(10) . . ?
B22B B20B B21B 59.1(7) . . ?
B16B B20B B21B 57.9(7) . . ?
B19B B20B H20B 120.9 . . ?
B15B B20B H20B 121.9 . . ?
B22B B20B H20B 123.1 . . ?
B16B B20B H20B 122.4 . . ?
B21B B20B H20B 123.3 . . ?
C4B B21B B17B 59.7(7) . . ?
C4B B21B B16B 59.2(7) . . ?
B17B B21B B16B 109.6(10) . . ?
C4B B21B B22B 104.0(10) . . ?
B17B B21B B22B 58.5(7) . . ?
B16B B21B B22B 108.7(10) . . ?
C4B B21B B20B 105.2(10) . . ?
B17B B21B B20B 107.6(10) . . ?
B16B B21B B20B 60.8(8) . . ?
B22B B21B B20B 60.0(8) . . ?
C4B B21B H21B 124.5 . . ?
B17B B21B H21B 121.4 . . ?
B16B B21B H21B 120.2 . . ?
B22B B21B H21B 123.2 . . ?
B20B B21B H21B 122.2 . . ?
B17B B22B B18B 62.0(8) . . ?
B17B B22B B21B 60.2(7) . . ?
B18B B22B B21B 110.4(11) . . ?
B17B B22B B20B 109.8(10) . . ?
B18B B22B B20B 109.9(11) . . ?
B21B B22B B20B 60.9(8) . . ?
B17B B22B B19B 110.0(11) . . ?
B18B B22B B19B 60.7(8) . . ?
B21B B22B B19B 109.1(10) . . ?
B20B B22B B19B 60.1(8) . . ?
B17B B22B H22B 120.3 . . ?
B18B B22B H22B 119.9 . . ?
B21B B22B H22B 120.9 . . ?
B20B B22B H22B 120.8 . . ?
B19B B22B H22B 121.2 . . ?
O1B C5B Mo1B 172.6(11) . . ?
O2B C6B Mo1B 177.3(11) . . ?
C8B C7B C11B 110.5(10) . . ?
C8B C7B C12B 125.8(11) . . ?
C11B C7B C12B 123.7(10) . . ?
C8B C7B Rh1B 72.5(6) . . ?
C11B C7B Rh1B 70.4(6) . . ?
C12B C7B Rh1B 124.0(7) . . ?
C7B C8B C9B 105.8(10) . . ?
C7B C8B C13B 125.7(11) . . ?
C9B C8B C13B 128.2(10) . . ?
C7B C8B Rh1B 70.3(6) . . ?
C9B C8B Rh1B 69.9(6) . . ?
C13B C8B Rh1B 129.0(8) . . ?
C10B C9B C8B 109.0(9) . . ?
C10B C9B C14B 126.0(10) . . ?
C8B C9B C14B 125.0(10) . . ?
C10B C9B Rh1B 69.8(6) . . ?
C8B C9B Rh1B 71.1(6) . . ?
C14B C9B Rh1B 126.7(7) . . ?
C9B C10B C11B 109.5(9) . . ?
C9B C10B C15B 124.5(9) . . ?
C11B C10B C15B 125.4(9) . . ?
C9B C10B Rh1B 72.5(6) . . ?
C11B C10B Rh1B 71.7(5) . . ?
C15B C10B Rh1B 129.1(7) . . ?
C10B C11B C7B 105.2(9) . . ?
C10B C11B C16B 127.8(10) . . ?
C7B C11B C16B 125.9(10) . . ?
C10B C11B Rh1B 69.8(5) . . ?
C7B C11B Rh1B 70.1(5) . . ?
C16B C11B Rh1B 133.4(8) . . ?
C7B C12B H12H 109.5 . . ?
C7B C12B H12F 109.5 . . ?
H12H C12B H12F 109.5 . . ?
C7B C12B H12G 109.5 . . ?
H12H C12B H12G 109.5 . . ?
H12F C12B H12G 109.5 . . ?
C8B C13B H13H 109.5 . . ?
C8B C13B H13F 109.5 . . ?
H13H C13B H13F 109.5 . . ?
C8B C13B H13G 109.5 . . ?
H13H C13B H13G 109.5 . . ?
H13F C13B H13G 109.5 . . ?
C9B C14B H14H 109.5 . . ?
C9B C14B H14F 109.5 . . ?
H14H C14B H14F 109.5 . . ?
C9B C14B H14G 109.5 . . ?
H14H C14B H14G 109.5 . . ?
H14F C14B H14G 109.5 . . ?
C10B C15B H15H 109.5 . . ?
C10B C15B H15F 109.5 . . ?
H15H C15B H15F 109.5 . . ?
C10B C15B H15G 109.5 . . ?
H15H C15B H15G 109.5 . . ?
H15F C15B H15G 109.5 . . ?
C11B C16B H16H 109.5 . . ?
C11B C16B H16F 109.5 . . ?
H16H C16B H16F 109.5 . . ?
C11B C16B H16G 109.4 . . ?
H16H C16B H16G 109.5 . . ?
H16F C16B H16G 109.5 . . ?

loop_
_geom_bond_atom_site_label_1
_geom_bond_atom_site_label_2
_geom_bond_distance
_geom_bond_site_symmetry_2
_geom_bond_publ_flag
Mo1A C6A 1.841(14) . ?
Mo1A C5A 1.867(16) . ?
Mo1A S4A 2.370(3) . ?
Mo1A S3A 2.372(3) . ?
Mo1A S2A 2.501(3) . ?
Mo1A S1A 2.509(3) . ?
Mo1A Rh1A 2.7447(13) . ?
Rh1A C7A 2.174(9) . ?
Rh1A C10A 2.177(10) . ?
Rh1A C9A 2.205(10) . ?
Rh1A C8A 2.197(10) . ?
Rh1A C11A 2.200(10) . ?
Rh1A S1A 2.353(3) . ?
Rh1A S2A 2.375(3) . ?
S1A C1A 1.799(9) . ?
S2A C2A 1.822(9) . ?
C1A C2A 1.635(12) . ?
C1A B4A 1.713(15) . ?
C1A B3A 1.715(16) . ?
C1A B6A 1.717(15) . ?
C1A B5A 1.733(14) . ?
C2A B11A 1.707(14) . ?
C2A B3A 1.735(15) . ?
C2A B6A 1.720(16) . ?
C2A B7A 1.746(16) . ?
B3A B4A 1.764(18) . ?
B3A B8A 1.764(17) . ?
B3A B7A 1.784(17) . ?
B3A H3A 1.1000 . ?
B4A B9A 1.780(17) . ?
B4A B5A 1.801(18) . ?
B4A B8A 1.82(2) . ?
B4A H4A 1.1000 . ?
B5A B9A 1.74(2) . ?
B5A B6A 1.762(17) . ?
B5A B10A 1.778(18) . ?
B5A H5A 1.1000 . ?
B6A B11A 1.797(19) . ?
B6A B10A 1.795(17) . ?
B6A H6A 1.1000 . ?
B7A B8A 1.782(19) . ?
B7A B12A 1.813(19) . ?
B7A B11A 1.837(19) . ?
B7A H7A 1.1000 . ?
B8A B12A 1.77(2) . ?
B8A B9A 1.82(2) . ?
B8A H8A 1.1000 . ?
B9A B10A 1.76(2) . ?
B9A B12A 1.78(2) . ?
B9A H9A 1.1000 . ?
B10A B12A 1.79(2) . ?
B10A B11A 1.80(2) . ?
B10A H10A 1.1000 . ?
B11A B12A 1.79(2) . ?
B11A H11A 1.1000 . ?
B12A H12A 1.1000 . ?
S3A C3A 1.800(10) . ?
S4A C4A 1.773(10) . ?
C3A C4A 1.618(12) . ?
C3A B16A 1.691(14) . ?
C3A B15A 1.711(15) . ?
C3A B14A 1.712(14) . ?
C3A B13A 1.725(13) . ?
C4A B21A 1.694(16) . ?
C4A B17A 1.717(15) . ?
C4A B13A 1.704(14) . ?
C4A B16A 1.716(15) . ?
B13A B17A 1.749(18) . ?
B13A B18A 1.767(18) . ?
B13A B14A 1.783(16) . ?
B13A H13A 1.1000 . ?
B14A B19A 1.744(18) . ?
B14A B18A 1.748(18) . ?
B14A B15A 1.757(16) . ?
B14A H14A 1.1000 . ?
B15A B19A 1.750(18) . ?
B15A B16A 1.770(16) . ?
B15A B20A 1.81(2) . ?
B15A H15A 1.1000 . ?
B16A B21A 1.757(18) . ?
B16A B20A 1.772(19) . ?
B16A H16A 1.1000 . ?
B17A B21A 1.727(17) . ?
B17A B22A 1.760(19) . ?
B17A B18A 1.770(18) . ?
B17A H17A 1.1000 . ?
B18A B22A 1.749(19) . ?
B18A B19A 1.757(17) . ?
B18A H18A 1.1000 . ?
B19A B20A 1.744(18) . ?
B19A B22A 1.774(18) . ?
B19A H19A 1.1000 . ?
B20A B22A 1.738(19) . ?
B20A B21A 1.823(18) . ?
B20A H20A 1.1000 . ?
B21A B22A 1.776(17) . ?
B21A H21A 1.1000 . ?
B22A H22A 1.1000 . ?
C5A O1A 1.231(14) . ?
C6A O2A 1.254(12) . ?
C7A C8A 1.413(12) . ?
C7A C11A 1.414(12) . ?
C7A C12A 1.522(11) . ?
C8A C9A 1.444(12) . ?
C8A C13A 1.492(11) . ?
C9A C10A 1.455(11) . ?
C9A C14A 1.462(11) . ?
C10A C11A 1.437(12) . ?
C10A C15A 1.519(10) . ?
C11A C16A 1.505(10) . ?
C12A H12E 0.9600 . ?
C12A H12C 0.9600 . ?
C12A H12D 0.9600 . ?
C13A H13E 0.9600 . ?
C13A H13C 0.9600 . ?
C13A H13D 0.9600 . ?
C14A H14E 0.9600 . ?
C14A H14C 0.9600 . ?
C14A H14D 0.9600 . ?
C15A H15E 0.9600 . ?
C15A H15C 0.9600 . ?
C15A H15D 0.9600 . ?
C16A H16E 0.9600 . ?
C16A H16C 0.9600 . ?
C16A H16D 0.9600 . ?
Mo1B C6B 1.870(15) . ?
Mo1B C5B 1.935(12) . ?
Mo1B S4B 2.359(3) . ?
Mo1B S3B 2.374(3) . ?
Mo1B S2B 2.499(3) . ?
Mo1B S1B 2.515(3) . ?
Mo1B Rh1B 2.7518(13) . ?
Rh1B C10B 2.168(9) . ?
Rh1B C7B 2.188(10) . ?
Rh1B C11B 2.193(10) . ?
Rh1B C9B 2.202(10) . ?
Rh1B C8B 2.217(11) . ?
Rh1B S2B 2.361(3) . ?
Rh1B S1B 2.363(3) . ?
S1B C1B 1.817(8) . ?
S2B C2B 1.839(10) . ?
C1B C2B 1.633(13) . ?
C1B B5B 1.701(15) . ?
C1B B4B 1.688(15) . ?
C1B B3B 1.741(16) . ?
C1B B6B 1.760(15) . ?
C2B B11B 1.689(15) . ?
C2B B6B 1.720(16) . ?
C2B B3B 1.727(16) . ?
C2B B7B 1.731(16) . ?
B3B B8B 1.753(16) . ?
B3B B7B 1.742(17) . ?
B3B B4B 1.771(17) . ?
B3B H3B 1.1000 . ?
B4B B5B 1.775(19) . ?
B4B B9B 1.779(19) . ?
B4B B8B 1.823(19) . ?
B4B H4B 1.1000 . ?
B5B B9B 1.737(19) . ?
B5B B10B 1.773(18) . ?
B5B B6B 1.796(17) . ?
B5B H5B 1.1000 . ?
B6B B10B 1.749(16) . ?
B6B B11B 1.772(18) . ?
B6B H6B 1.1000 . ?
B7B B12B 1.77(2) . ?
B7B B8B 1.780(19) . ?
B7B B11B 1.78(2) . ?
B7B H7B 1.1000 . ?
B8B B9B 1.83(2) . ?
B8B B12B 1.83(2) . ?
B8B H8B 1.1000 . ?
B9B B12B 1.74(2) . ?
B9B B10B 1.75(2) . ?
B9B H9B 1.1000 . ?
B10B B12B 1.75(2) . ?
B10B B11B 1.788(19) . ?
B10B H10B 1.1000 . ?
B11B B12B 1.74(2) . ?
B11B H11B 1.1000 . ?
B12B H12B 1.1000 . ?
S3B C3B 1.772(11) . ?
S4B C4B 1.765(10) . ?
C3B C4B 1.619(12) . ?
C3B B14B 1.721(17) . ?
C3B B15B 1.720(16) . ?
C3B B13B 1.741(15) . ?
C3B B16B 1.757(16) . ?
C4B B13B 1.722(14) . ?
C4B B21B 1.739(16) . ?
C4B B16B 1.722(14) . ?
C4B B17B 1.739(16) . ?
B13B B17B 1.770(17) . ?
B13B B18B 1.767(19) . ?
B13B B14B 1.781(17) . ?
B13B H13B 1.1000 . ?
B14B B19B 1.771(19) . ?
B14B B15B 1.768(18) . ?
B14B B18B 1.802(19) . ?
B14B H14B 1.1000 . ?
B15B B20B 1.79(2) . ?
B15B B19B 1.806(19) . ?
B15B B16B 1.809(19) . ?
B15B H15B 1.1000 . ?
B16B B21B 1.746(19) . ?
B16B B20B 1.80(2) . ?
B16B H16B 1.1000 . ?
B17B B22B 1.723(17) . ?
B17B B21B 1.755(16) . ?
B17B B18B 1.793(18) . ?
B17B H17B 1.1000 . ?
B18B B22B 1.760(18) . ?
B18B B19B 1.791(18) . ?
B18B H18B 1.1000 . ?
B19B B20B 1.792(19) . ?
B19B B22B 1.787(18) . ?
B19B H19B 1.1000 . ?
B20B B22B 1.791(18) . ?
B20B B21B 1.807(18) . ?
B20B H20B 1.1000 . ?
B21B B22B 1.774(18) . ?
B21B H21B 1.1000 . ?
B22B H22B 1.1000 . ?
C5B O1B 1.196(11) . ?
C6B O2B 1.230(13) . ?
C7B C8B 1.408(12) . ?
C7B C11B 1.478(13) . ?
C7B C12B 1.509(11) . ?
C8B C9B 1.474(13) . ?
C8B C13B 1.504(12) . ?
C9B C10B 1.412(11) . ?
C9B C14B 1.485(10) . ?
C10B C11B 1.438(11) . ?
C10B C15B 1.486(11) . ?
C11B C16B 1.485(10) . ?
C12B H12H 0.9600 . ?
C12B H12F 0.9600 . ?
C12B H12G 0.9600 . ?
C13B H13H 0.9600 . ?
C13B H13F 0.9600 . ?
C13B H13G 0.9600 . ?
C14B H14H 0.9600 . ?
C14B H14F 0.9600 . ?
C14B H14G 0.9600 . ?
C15B H15H 0.9600 . ?
C15B H15F 0.9600 . ?
C15B H15G 0.9600 . ?
C16B H16H 0.9600 . ?
C16B H16F 0.9600 . ?
C16B H16G 0.9600 . ?
